data_1568195
loop_
_publ_author_name
'Hardy, Craig'
'Kociok-K\"ohn, Gabriele'
'Buchard, Antoine'

_publ_section_title
;
 Variations around the presence and position of sulfur in sugar-derived
 cyclic monomers: influence on polymerisation thermodynamics, polymer
 sequence and thermal properties
;
_journal_issue 5
_journal_name_full 'Polymer Chemistry'
_journal_page_first 623
_journal_page_last 632
_journal_paper_doi 10.1039/D2PY01366E
_journal_volume 14
_journal_year 2023
_chemical_absolute_configuration ad
_chemical_formula_moiety 'C7 H10 O4'
_chemical_formula_sum 'C7 H10 O4'
_chemical_formula_weight 158.15
_space_group_crystal_system monoclinic
_space_group_IT_number 4
_space_group_name_Hall 'P 2yb'
_space_group_name_H-M_alt 'P 1 21 1'
_atom_sites_solution_hydrogens geom
_atom_sites_solution_primary dual
_audit_creation_method SHELXL-2018/3
_audit_update_record
;
2022-06-06 deposited with the CCDC.	2022-12-22 downloaded from the CCDC.
;
_cell_angle_alpha 90
_cell_angle_beta 90.4175(12)
_cell_angle_gamma 90
_cell_formula_units_Z 4
_cell_length_a 8.79278(12)
_cell_length_b 6.11294(9)
_cell_length_c 13.39685(18)
_cell_measurement_reflns_used 8353
_cell_measurement_temperature 150(2)
_cell_measurement_theta_max 72.7690
_cell_measurement_theta_min 5.0270
_cell_volume 720.058(17)
_computing_cell_refinement 'CrysAlisPro 1.171.42.49 (Rigaku OD, 2022)'
_computing_data_collection 'CrysAlisPro 1.171.42.49 (Rigaku OD, 2022)'
_computing_data_reduction 'CrysAlisPro 1.171.42.49 (Rigaku OD, 2022)'
_computing_molecular_graphics 'ORTEP3 for Windows - Farrugia, L. J. J. Appl. Crystallogr. 1997, 30, 565'
_computing_publication_material
;
 'WinGX publication routines, Farrugia, 
 L. J., J. Appl. Crystallogr., 1999, 32, 837-838
;
_computing_structure_refinement
;
 SHELXL-2018/3 (Sheldrick, 2018)
 Sheldrick GM (2008) Acta Crystallogr A64:112--122 and 
 C. B. H\"ubschle, G. M. Sheldrick and B. Dittrich
 ShelXle: a Qt graphical user interface for SHELXL
 J. Appl. Cryst., 44, (2011) 1281-1284.
;
_computing_structure_solution
; 
 SHELXT
 Sheldrick, G. M. (2008). Acta Cryst. A64, 112-122.
;
_diffrn_ambient_environment N~2~
_diffrn_ambient_temperature 150.00(10)
_diffrn_detector 'CCD plate'
_diffrn_detector_area_resol_mean 8.1150
_diffrn_detector_type EosS2
_diffrn_measured_fraction_theta_full 0.999
_diffrn_measured_fraction_theta_max 0.996
_diffrn_measurement_device 'four-circle diffractometer'
_diffrn_measurement_device_type 'SuperNova, Dual, Cu at home/near, EosS2'
_diffrn_measurement_method '\w scans'
_diffrn_radiation_monochromator mirror
_diffrn_radiation_probe x-ray
_diffrn_radiation_type 'Cu K\a'
_diffrn_radiation_wavelength 1.54184
_diffrn_reflns_av_R_equivalents 0.0213
_diffrn_reflns_av_unetI/netI 0.0165
_diffrn_reflns_Laue_measured_fraction_full 0.999
_diffrn_reflns_Laue_measured_fraction_max 0.996
_diffrn_reflns_limit_h_max 10
_diffrn_reflns_limit_h_min -10
_diffrn_reflns_limit_k_max 7
_diffrn_reflns_limit_k_min -7
_diffrn_reflns_limit_l_max 16
_diffrn_reflns_limit_l_min -16
_diffrn_reflns_number 11144
_diffrn_reflns_point_group_measured_fraction_full 0.973
_diffrn_reflns_point_group_measured_fraction_max 0.963
_diffrn_reflns_theta_full 67.684
_diffrn_reflns_theta_max 72.888
_diffrn_reflns_theta_min 5.030
_diffrn_source 'micro-focus sealed X-ray tube'
_diffrn_source_type 'SuperNova (Cu) X-ray Source'
_exptl_absorpt_coefficient_mu 1.029
_exptl_absorpt_correction_T_max 1.00000
_exptl_absorpt_correction_T_min 0.67311
_exptl_absorpt_correction_type multi-scan
_exptl_absorpt_process_details
;
CrysAlisPro 1.171.42.49 (Rigaku Oxford Diffraction, 2022)
Empirical absorption correction using spherical harmonics,
implemented in SCALE3 ABSPACK scaling algorithm.
;
_exptl_crystal_colour colourless
_exptl_crystal_density_diffrn 1.459
_exptl_crystal_description plate
_exptl_crystal_F_000 336
_exptl_crystal_recrystallization_method 'Re-crystallisation from solvent: layering CHCl3 with n-hexane'
_exptl_crystal_size_max 0.320
_exptl_crystal_size_mid 0.250
_exptl_crystal_size_min 0.050
_refine_diff_density_max 0.194
_refine_diff_density_min -0.179
_refine_diff_density_rms 0.048
_refine_ls_abs_structure_details
;
 Flack x determined using 1160 quotients [(I+)-(I-)]/[(I+)+(I-)]
 (Parsons, Flack and Wagner, Acta Cryst. B69 (2013) 249-259).
;
_refine_ls_abs_structure_Flack -0.03(5)
_refine_ls_extinction_method none
_refine_ls_goodness_of_fit_ref 1.075
_refine_ls_hydrogen_treatment constr
_refine_ls_matrix_type full
_refine_ls_number_parameters 199
_refine_ls_number_reflns 2780
_refine_ls_number_restraints 1
_refine_ls_restrained_S_all 1.075
_refine_ls_R_factor_all 0.0261
_refine_ls_R_factor_gt 0.0258
_refine_ls_shift/su_max 0.000
_refine_ls_shift/su_mean 0.000
_refine_ls_structure_factor_coef Fsqd
_refine_ls_weighting_details 'w=1/[\s^2^(Fo^2^)+(0.0394P)^2^+0.0781P] where P=(Fo^2^+2Fc^2^)/3'
_refine_ls_weighting_scheme calc
_refine_ls_wR_factor_gt 0.0668
_refine_ls_wR_factor_ref 0.0671
_reflns_Friedel_coverage 0.762
_reflns_Friedel_fraction_full 0.941
_reflns_Friedel_fraction_max 0.922
_reflns_number_gt 2734
_reflns_number_total 2780
_reflns_threshold_expression 'I > 2\s(I)'
_cod_data_source_file d2py01366e2.cif
_cod_data_source_block s22ab1
_cod_depositor_comments 'Adding full bibliography for 1568191--1568195.cif.'
_cod_original_sg_symbol_H-M 'P 21'
_cod_database_code 1568195
_shelx_shelxl_version_number 2018/3
_shelx_space_group_comment
;
The symmetry employed for this shelxl refinement is uniquely defined
by the following loop, which should always be used as a source of
symmetry information in preference to the above space-group names.
They are only intended as comments.
;
_shelx_estimated_absorpt_t_min 0.734
_shelx_estimated_absorpt_t_max 0.950
_oxdiff_exptl_absorpt_empirical_full_min 0.648
_oxdiff_exptl_absorpt_empirical_full_max 1.411
_oxdiff_exptl_absorpt_empirical_details
;
Empirical correction (ABSPACK) includes:
- Absorption correction using spherical harmonics
- Frame scaling
;

loop_
_space_group_symop_operation_xyz
'x, y, z'
'-x, y+1/2, -z'

loop_
_atom_site_label
_atom_site_type_symbol
_atom_site_fract_x
_atom_site_fract_y
_atom_site_fract_z
_atom_site_U_iso_or_equiv
_atom_site_adp_type
_atom_site_occupancy
_atom_site_site_symmetry_order
_atom_site_calc_flag
_atom_site_refinement_flags_posn
_atom_site_refinement_flags_adp
_atom_site_refinement_flags_occupancy
_atom_site_disorder_assembly
_atom_site_disorder_group
O1 O 0.45713(14) 0.6902(2) 0.21514(9) 0.0276(3) Uani 1 1 d . . . . .
O2 O 0.39630(15) 0.3494(2) 0.18225(10) 0.0312(3) Uani 1 1 d . . . . .
O3 O 0.20738(14) 0.11697(19) -0.03635(9) 0.0258(3) Uani 1 1 d . . . . .
O4 O 0.31359(13) 0.63425(19) 0.08210(8) 0.0239(3) Uani 1 1 d . . . . .
C1 C 0.39032(17) 0.5627(3) 0.16214(12) 0.0213(3) Uani 1 1 d . . . . .
C2 C 0.3276(2) 0.1814(3) 0.11935(13) 0.0286(4) Uani 1 1 d . . . . .
H2A H 0.230747 0.132168 0.149082 0.034 Uiso 1 1 calc R U . . .
H2B H 0.396593 0.053738 0.115321 0.034 Uiso 1 1 calc R U . . .
C3 C 0.29815(18) 0.2700(3) 0.01635(12) 0.0216(3) Uani 1 1 d . . . . .
H3 H 0.396432 0.293803 -0.019145 0.026 Uiso 1 1 calc R U . . .
C4 C 0.17155(19) 0.1962(3) -0.13534(12) 0.0251(4) Uani 1 1 d . . . . .
H4A H 0.109888 0.085374 -0.171245 0.030 Uiso 1 1 calc R U . . .
H4B H 0.266915 0.218151 -0.172867 0.030 Uiso 1 1 calc R U . . .
C5 C 0.08447(18) 0.4096(3) -0.13123(11) 0.0230(3) Uani 1 1 d . . . . .
H5A H -0.015159 0.384864 -0.099174 0.028 Uiso 1 1 calc R U . . .
H5B H 0.065471 0.463230 -0.199923 0.028 Uiso 1 1 calc R U . . .
C6 C 0.17375(19) 0.5824(3) -0.07226(12) 0.0230(3) Uani 1 1 d . . . . .
H6A H 0.267170 0.623373 -0.108583 0.028 Uiso 1 1 calc R U . . .
H6B H 0.111035 0.715352 -0.063279 0.028 Uiso 1 1 calc R U . . .
C7 C 0.21439(17) 0.4849(3) 0.02783(11) 0.0193(3) Uani 1 1 d . . . . .
H7 H 0.119467 0.460426 0.066947 0.023 Uiso 1 1 calc R U . . .
O5 O 0.05683(15) 0.3263(2) 0.28091(10) 0.0362(3) Uani 1 1 d . . . . .
O6 O 0.12837(14) 0.6633(2) 0.31174(9) 0.0314(3) Uani 1 1 d . . . . .
O7 O 0.33197(14) 0.8846(2) 0.52708(8) 0.0269(3) Uani 1 1 d . . . . .
O8 O 0.14121(14) 0.3944(2) 0.43264(9) 0.0286(3) Uani 1 1 d . . . . .
C8 C 0.10675(18) 0.4563(3) 0.33956(12) 0.0253(4) Uani 1 1 d . . . . .
C9 C 0.2038(2) 0.8278(3) 0.37337(12) 0.0259(4) Uani 1 1 d . . . . .
H9A H 0.127046 0.929772 0.400625 0.031 Uiso 1 1 calc R U . . .
H9B H 0.275201 0.913345 0.332006 0.031 Uiso 1 1 calc R U . . .
C10 C 0.28936(17) 0.7207(3) 0.45787(11) 0.0205(3) Uani 1 1 d . . . . .
H10 H 0.381778 0.644794 0.431963 0.025 Uiso 1 1 calc R U . . .
C11 C 0.4141(2) 0.7900(3) 0.60996(12) 0.0300(4) Uani 1 1 d . . . . .
H11A H 0.444475 0.907490 0.656902 0.036 Uiso 1 1 calc R U . . .
H11B H 0.507854 0.719467 0.585139 0.036 Uiso 1 1 calc R U . . .
C12 C 0.3193(2) 0.6220(3) 0.66487(12) 0.0278(4) Uani 1 1 d . . . . .
H12A H 0.231483 0.695332 0.696352 0.033 Uiso 1 1 calc R U . . .
H12B H 0.381495 0.554022 0.718400 0.033 Uiso 1 1 calc R U . . .
C13 C 0.26193(19) 0.4443(3) 0.59333(12) 0.0260(4) Uani 1 1 d . . . . .
H13A H 0.348132 0.354945 0.569282 0.031 Uiso 1 1 calc R U . . .
H13B H 0.189396 0.346765 0.627836 0.031 Uiso 1 1 calc R U . . .
C14 C 0.18436(17) 0.5572(3) 0.50678(11) 0.0218(3) Uani 1 1 d . . . . .
H14 H 0.091269 0.634174 0.530946 0.026 Uiso 1 1 calc R U . . .

loop_
_atom_site_aniso_label
_atom_site_aniso_U_11
_atom_site_aniso_U_22
_atom_site_aniso_U_33
_atom_site_aniso_U_23
_atom_site_aniso_U_13
_atom_site_aniso_U_12
O1 0.0302(6) 0.0250(7) 0.0276(6) -0.0037(5) -0.0075(5) -0.0039(5)
O2 0.0424(7) 0.0208(7) 0.0301(6) 0.0028(5) -0.0182(5) -0.0036(5)
O3 0.0360(6) 0.0164(6) 0.0249(6) -0.0001(5) -0.0092(5) -0.0018(5)
O4 0.0322(6) 0.0164(6) 0.0230(6) 0.0007(5) -0.0081(4) -0.0009(5)
C1 0.0213(7) 0.0212(9) 0.0212(7) 0.0016(6) -0.0006(6) -0.0010(6)
C2 0.0395(9) 0.0168(9) 0.0294(9) 0.0026(7) -0.0136(7) -0.0018(7)
C3 0.0236(7) 0.0175(8) 0.0236(8) -0.0015(6) -0.0040(6) 0.0008(6)
C4 0.0291(8) 0.0253(9) 0.0207(8) -0.0029(7) -0.0045(6) -0.0018(7)
C5 0.0246(7) 0.0247(9) 0.0197(7) 0.0027(6) -0.0041(6) -0.0009(7)
C6 0.0290(8) 0.0184(9) 0.0216(7) 0.0025(6) -0.0040(6) 0.0010(7)
C7 0.0211(7) 0.0175(8) 0.0194(7) -0.0001(6) -0.0020(5) -0.0009(6)
O5 0.0393(7) 0.0342(8) 0.0349(7) -0.0074(6) -0.0120(6) -0.0034(6)
O6 0.0374(7) 0.0288(7) 0.0277(6) 0.0043(5) -0.0124(5) -0.0037(5)
O7 0.0385(6) 0.0207(6) 0.0215(6) -0.0005(5) -0.0044(5) -0.0064(5)
O8 0.0385(7) 0.0207(7) 0.0265(6) 0.0009(5) -0.0072(5) -0.0070(5)
C8 0.0230(8) 0.0268(9) 0.0259(8) -0.0010(7) -0.0046(6) 0.0001(7)
C9 0.0330(8) 0.0198(9) 0.0249(8) 0.0014(7) -0.0042(7) 0.0002(7)
C10 0.0229(7) 0.0185(8) 0.0200(7) 0.0003(6) 0.0000(5) -0.0010(6)
C11 0.0343(9) 0.0330(10) 0.0225(8) 0.0018(7) -0.0064(7) -0.0101(8)
C12 0.0340(9) 0.0310(10) 0.0183(7) 0.0027(7) -0.0021(6) -0.0037(7)
C13 0.0315(8) 0.0233(9) 0.0232(8) 0.0050(7) 0.0001(6) -0.0027(7)
C14 0.0234(7) 0.0207(8) 0.0213(7) -0.0006(6) 0.0003(6) -0.0018(6)

loop_
_atom_type_symbol
_atom_type_description
_atom_type_scat_dispersion_real
_atom_type_scat_dispersion_imag
_atom_type_scat_source
C C 0.0181 0.0091 'International Tables Vol C Tables 4.2.6.8 and 6.1.1.4'
H H 0.0000 0.0000 'International Tables Vol C Tables 4.2.6.8 and 6.1.1.4'
O O 0.0492 0.0322 'International Tables Vol C Tables 4.2.6.8 and 6.1.1.4'

loop_
_geom_angle_atom_site_label_1
_geom_angle_atom_site_label_2
_geom_angle_atom_site_label_3
_geom_angle
_geom_angle_site_symmetry_1
_geom_angle_site_symmetry_3
_geom_angle_publ_flag
C1 O2 C2 123.87(14) . . ?
C3 O3 C4 110.79(12) . . ?
C1 O4 C7 119.57(12) . . ?
O1 C1 O2 119.72(15) . . ?
O1 C1 O4 120.18(16) . . ?
O2 C1 O4 120.08(15) . . ?
O2 C2 C3 110.19(14) . . ?
O2 C2 H2A 109.6 . . ?
C3 C2 H2A 109.6 . . ?
O2 C2 H2B 109.6 . . ?
C3 C2 H2B 109.6 . . ?
H2A C2 H2B 108.1 . . ?
O3 C3 C2 108.21(13) . . ?
O3 C3 C7 110.56(12) . . ?
C2 C3 C7 107.47(14) . . ?
O3 C3 H3 110.2 . . ?
C2 C3 H3 110.2 . . ?
C7 C3 H3 110.2 . . ?
O3 C4 C5 111.25(13) . . ?
O3 C4 H4A 109.4 . . ?
C5 C4 H4A 109.4 . . ?
O3 C4 H4B 109.4 . . ?
C5 C4 H4B 109.4 . . ?
H4A C4 H4B 108.0 . . ?
C4 C5 C6 110.83(13) . . ?
C4 C5 H5A 109.5 . . ?
C6 C5 H5A 109.5 . . ?
C4 C5 H5B 109.5 . . ?
C6 C5 H5B 109.5 . . ?
H5A C5 H5B 108.1 . . ?
C7 C6 C5 107.65(13) . . ?
C7 C6 H6A 110.2 . . ?
C5 C6 H6A 110.2 . . ?
C7 C6 H6B 110.2 . . ?
C5 C6 H6B 110.2 . . ?
H6A C6 H6B 108.5 . . ?
O4 C7 C6 109.51(12) . . ?
O4 C7 C3 107.76(12) . . ?
C6 C7 C3 111.40(13) . . ?
O4 C7 H7 109.4 . . ?
C6 C7 H7 109.4 . . ?
C3 C7 H7 109.4 . . ?
C8 O6 C9 124.18(13) . . ?
C10 O7 C11 110.48(13) . . ?
C8 O8 C14 120.00(14) . . ?
O5 C8 O6 119.89(16) . . ?
O5 C8 O8 120.25(18) . . ?
O6 C8 O8 119.86(15) . . ?
O6 C9 C10 110.40(13) . . ?
O6 C9 H9A 109.6 . . ?
C10 C9 H9A 109.6 . . ?
O6 C9 H9B 109.6 . . ?
C10 C9 H9B 109.6 . . ?
H9A C9 H9B 108.1 . . ?
O7 C10 C9 108.27(13) . . ?
O7 C10 C14 110.10(12) . . ?
C9 C10 C14 108.05(13) . . ?
O7 C10 H10 110.1 . . ?
C9 C10 H10 110.1 . . ?
C14 C10 H10 110.1 . . ?
O7 C11 C12 111.80(14) . . ?
O7 C11 H11A 109.3 . . ?
C12 C11 H11A 109.3 . . ?
O7 C11 H11B 109.3 . . ?
C12 C11 H11B 109.3 . . ?
H11A C11 H11B 107.9 . . ?
C11 C12 C13 110.89(13) . . ?
C11 C12 H12A 109.5 . . ?
C13 C12 H12A 109.5 . . ?
C11 C12 H12B 109.5 . . ?
C13 C12 H12B 109.5 . . ?
H12A C12 H12B 108.0 . . ?
C14 C13 C12 107.55(14) . . ?
C14 C13 H13A 110.2 . . ?
C12 C13 H13A 110.2 . . ?
C14 C13 H13B 110.2 . . ?
C12 C13 H13B 110.2 . . ?
H13A C13 H13B 108.5 . . ?
O8 C14 C13 109.03(13) . . ?
O8 C14 C10 108.25(12) . . ?
C13 C14 C10 111.18(13) . . ?
O8 C14 H14 109.5 . . ?
C13 C14 H14 109.5 . . ?
C10 C14 H14 109.5 . . ?

loop_
_geom_bond_atom_site_label_1
_geom_bond_atom_site_label_2
_geom_bond_distance
_geom_bond_site_symmetry_2
_geom_bond_publ_flag
O1 C1 1.204(2) . ?
O2 C1 1.333(2) . ?
O2 C2 1.456(2) . ?
O3 C3 1.4152(19) . ?
O3 C4 1.4444(19) . ?
O4 C1 1.3363(19) . ?
O4 C7 1.4539(18) . ?
C2 C3 1.503(2) . ?
C2 H2A 0.9900 . ?
C2 H2B 0.9900 . ?
C3 C7 1.514(2) . ?
C3 H3 1.0000 . ?
C4 C5 1.514(3) . ?
C4 H4A 0.9900 . ?
C4 H4B 0.9900 . ?
C5 C6 1.532(2) . ?
C5 H5A 0.9900 . ?
C5 H5B 0.9900 . ?
C6 C7 1.508(2) . ?
C6 H6A 0.9900 . ?
C6 H6B 0.9900 . ?
C7 H7 1.0000 . ?
O5 C8 1.199(2) . ?
O6 C8 1.333(2) . ?
O6 C9 1.458(2) . ?
O7 C10 1.4140(19) . ?
O7 C11 1.441(2) . ?
O8 C8 1.336(2) . ?
O8 C14 1.454(2) . ?
C9 C10 1.505(2) . ?
C9 H9A 0.9900 . ?
C9 H9B 0.9900 . ?
C10 C14 1.513(2) . ?
C10 H10 1.0000 . ?
C11 C12 1.516(2) . ?
C11 H11A 0.9900 . ?
C11 H11B 0.9900 . ?
C12 C13 1.532(2) . ?
C12 H12A 0.9900 . ?
C12 H12B 0.9900 . ?
C13 C14 1.508(2) . ?
C13 H13A 0.9900 . ?
C13 H13B 0.9900 . ?
C14 H14 1.0000 . ?

loop_
_geom_torsion_atom_site_label_1
_geom_torsion_atom_site_label_2
_geom_torsion_atom_site_label_3
_geom_torsion_atom_site_label_4
_geom_torsion
_geom_torsion_site_symmetry_1
_geom_torsion_site_symmetry_2
_geom_torsion_site_symmetry_3
_geom_torsion_site_symmetry_4
_geom_torsion_publ_flag
C2 O2 C1 O1 -175.97(16) . . . . ?
C2 O2 C1 O4 2.4(3) . . . . ?
C7 O4 C1 O1 -170.41(13) . . . . ?
C7 O4 C1 O2 11.2(2) . . . . ?
C1 O2 C2 C3 19.0(2) . . . . ?
C4 O3 C3 C2 178.39(13) . . . . ?
C4 O3 C3 C7 60.94(17) . . . . ?
O2 C2 C3 O3 -169.55(13) . . . . ?
O2 C2 C3 C7 -50.13(18) . . . . ?
C3 O3 C4 C5 -60.20(17) . . . . ?
O3 C4 C5 C6 56.66(18) . . . . ?
C4 C5 C6 C7 -53.27(17) . . . . ?
C1 O4 C7 C6 -165.32(13) . . . . ?
C1 O4 C7 C3 -44.00(17) . . . . ?
C5 C6 C7 O4 173.75(12) . . . . ?
C5 C6 C7 C3 54.66(17) . . . . ?
O3 C3 C7 O4 -179.86(11) . . . . ?
C2 C3 C7 O4 62.24(16) . . . . ?
O3 C3 C7 C6 -59.72(17) . . . . ?
C2 C3 C7 C6 -177.62(13) . . . . ?
C9 O6 C8 O5 -172.89(15) . . . . ?
C9 O6 C8 O8 6.9(2) . . . . ?
C14 O8 C8 O5 -172.64(15) . . . . ?
C14 O8 C8 O6 7.5(2) . . . . ?
C8 O6 C9 C10 15.3(2) . . . . ?
C11 O7 C10 C9 179.78(13) . . . . ?
C11 O7 C10 C14 61.86(16) . . . . ?
O6 C9 C10 O7 -167.35(12) . . . . ?
O6 C9 C10 C14 -48.13(17) . . . . ?
C10 O7 C11 C12 -59.94(18) . . . . ?
O7 C11 C12 C13 55.5(2) . . . . ?
C11 C12 C13 C14 -52.41(18) . . . . ?
C8 O8 C14 C13 -162.90(14) . . . . ?
C8 O8 C14 C10 -41.83(18) . . . . ?
C12 C13 C14 O8 174.60(12) . . . . ?
C12 C13 C14 C10 55.34(17) . . . . ?
O7 C10 C14 O8 178.94(12) . . . . ?
C9 C10 C14 O8 60.89(16) . . . . ?
O7 C10 C14 C13 -61.33(17) . . . . ?
C9 C10 C14 C13 -179.38(14) . . . . ?
